data_7712884
loop_
_publ_author_name
'Tomat, Elisa'
'Curtis, Clayton J.'
'Astashkin, Andrei V.'
'Conradie, Jeanet'
'Ghosh, Abhik'

_publ_section_title
;
 Multicenter interactions and ligand field effects in platinum(ii)
 tripyrrindione radicals
;
_journal_name_full 'Dalton Transactions'
_journal_paper_doi 10.1039/D3DT00894K
_journal_year 2023
_chemical_formula_moiety 'C29 H37 N4 O2 Pt, B F4'
_chemical_formula_sum 'C29 H37 B F4 N4 O2 Pt'
_chemical_formula_weight 755.52
_space_group_crystal_system monoclinic
_space_group_IT_number 14
_space_group_name_Hall '-P 2yn'
_space_group_name_H-M_alt 'P 1 21/n 1'
_atom_sites_solution_hydrogens geom
_atom_sites_solution_primary dual
_audit_creation_date 2022-06-14
_audit_creation_method
;
Olex2 1.3
(compiled 2020.11.12 svn.r5f609507 for OlexSys, GUI svn.r6408)
;
_audit_update_record
;
2022-06-27 deposited with the CCDC.	2023-04-20 downloaded from the CCDC.
;
_cell_angle_alpha 90
_cell_angle_beta 95.9540(10)
_cell_angle_gamma 90
_cell_formula_units_Z 4
_cell_length_a 13.0550(4)
_cell_length_b 9.2569(3)
_cell_length_c 24.1295(7)
_cell_measurement_reflns_used 9019
_cell_measurement_temperature 100.0
_cell_measurement_theta_max 26.40
_cell_measurement_theta_min 2.70
_cell_volume 2900.29(15)
_computing_cell_refinement 'SAINT v8.34A (Bruker, 2013)'
_computing_data_reduction 'SAINT v8.34A (Bruker, 2013)'
_computing_molecular_graphics 'Olex2 1.3 (Dolomanov et al., 2009)'
_computing_publication_material 'Olex2 1.3 (Dolomanov et al., 2009)'
_computing_structure_refinement 'SHELXL 2018/3 (Sheldrick, 2015)'
_computing_structure_solution 'SHELXT 2018/2 (Sheldrick, 2018)'
_diffrn_ambient_temperature 100.0
_diffrn_measured_fraction_theta_full 1.000
_diffrn_measured_fraction_theta_max 0.998
_diffrn_measurement_device_type 'Bruker APEX-II CCD'
_diffrn_measurement_method '\f and \w scans'
_diffrn_radiation_type MoK\a
_diffrn_radiation_wavelength 0.71073
_diffrn_reflns_av_R_equivalents 0.0270
_diffrn_reflns_av_unetI/netI 0.0182
_diffrn_reflns_Laue_measured_fraction_full 1.000
_diffrn_reflns_Laue_measured_fraction_max 0.998
_diffrn_reflns_limit_h_max 16
_diffrn_reflns_limit_h_min -16
_diffrn_reflns_limit_k_max 11
_diffrn_reflns_limit_k_min -11
_diffrn_reflns_limit_l_max 30
_diffrn_reflns_limit_l_min -29
_diffrn_reflns_number 33463
_diffrn_reflns_point_group_measured_fraction_full 1.000
_diffrn_reflns_point_group_measured_fraction_max 0.998
_diffrn_reflns_theta_full 25.242
_diffrn_reflns_theta_max 26.401
_diffrn_reflns_theta_min 1.697
_diffrn_source_current 30.0
_diffrn_source_power 1.26
_diffrn_source_voltage 42.0
_diffrn_standards_number 0
_exptl_absorpt_coefficient_mu 4.898
_exptl_absorpt_correction_T_max 0.7454
_exptl_absorpt_correction_T_min 0.5275
_exptl_absorpt_correction_type multi-scan
_exptl_absorpt_process_details
;
SADABS-2014/5 (Bruker,2014/5) was used for absorption correction.
wR2(int) was 0.0844 before and 0.0377 after correction.
The Ratio of minimum to maximum transmission is 0.7077.
The \l/2 correction factor is 0.00150.
;
_exptl_crystal_colour 'metallic red'
_exptl_crystal_colour_lustre metallic
_exptl_crystal_colour_primary red
_exptl_crystal_density_diffrn 1.730
_exptl_crystal_description plate
_exptl_crystal_F_000 1496
_exptl_crystal_size_max 0.285
_exptl_crystal_size_mid 0.119
_exptl_crystal_size_min 0.089
_refine_diff_density_max 1.308
_refine_diff_density_min -0.587
_refine_diff_density_rms 0.087
_refine_ls_extinction_method none
_refine_ls_goodness_of_fit_ref 1.055
_refine_ls_hydrogen_treatment constr
_refine_ls_matrix_type full
_refine_ls_number_parameters 379
_refine_ls_number_reflns 5947
_refine_ls_number_restraints 0
_refine_ls_restrained_S_all 1.055
_refine_ls_R_factor_all 0.0242
_refine_ls_R_factor_gt 0.0218
_refine_ls_shift/su_max 0.003
_refine_ls_shift/su_mean 0.000
_refine_ls_structure_factor_coef Fsqd
_refine_ls_weighting_details 'w=1/[\s^2^(Fo^2^)+(0.0228P)^2^+5.4715P] where P=(Fo^2^+2Fc^2^)/3'
_refine_ls_weighting_scheme calc
_refine_ls_wR_factor_gt 0.0488
_refine_ls_wR_factor_ref 0.0498
_reflns_Friedel_coverage 0.000
_reflns_number_gt 5621
_reflns_number_total 5947
_reflns_threshold_expression 'I > 2\s(I)'
_cod_data_source_file d3dt00894k2.cif
_cod_data_source_block mo_pttd2tbuncbf4_2_0m
_cod_database_code 7712884
_shelx_shelxl_version_number 2018/3
_shelx_space_group_comment
;
The symmetry employed for this shelxl refinement is uniquely defined
by the following loop, which should always be used as a source of
symmetry information in preference to the above space-group names.
They are only intended as comments.
;
_olex2_refinement_description
;
1. Fixed Uiso
 At 1.2 times of:
  All C(H) groups, All C(H,H) groups
 At 1.5 times of:
  All C(H,H,H) groups
2.a Secondary CH2 refined with riding coordinates:
 C20(H20A,H20B), C18(H18A,H18B), C23(H23A,H23B), C15(H15A,H15B)
2.b Aromatic/amide H refined with riding coordinates:
 C5(H5), C10(H10)
2.c Idealised Me refined as rotating group:
 C29(H29A,H29B,H29C), C24(H24A,H24B,H24C), C17(H17A,H17B,H17C), C22(H22A,H22B,
 H22C), C16(H16A,H16B,H16C), C19(H19A,H19B,H19C), C21(H21A,H21B,H21C), C27(H27A,
 H27B,H27C), C28(H28A,H28B,H28C)
;
_olex2_submission_special_instructions 'No special instructions were received'

loop_
_space_group_symop_operation_xyz
'x, y, z'
'-x+1/2, y+1/2, -z+1/2'
'-x, -y, -z'
'x-1/2, -y-1/2, z-1/2'

loop_
_atom_site_label
_atom_site_type_symbol
_atom_site_fract_x
_atom_site_fract_y
_atom_site_fract_z
_atom_site_U_iso_or_equiv
_atom_site_adp_type
_atom_site_occupancy
_atom_site_site_symmetry_order
_atom_site_calc_flag
_atom_site_refinement_flags_posn
_atom_site_refinement_flags_adp
_atom_site_refinement_flags_occupancy
_atom_site_disorder_assembly
_atom_site_disorder_group
Pt1 Pt 0.58228(2) 0.33104(2) 0.47259(2) 0.01326(4) Uani 1 1 d . . . . .
F2 F 0.36836(13) 0.2459(2) 0.25591(8) 0.0268(4) Uani 1 1 d . . . . .
F3 F 0.47028(15) 0.0461(2) 0.25474(9) 0.0356(5) Uani 1 1 d . . . . .
F1 F 0.46789(16) 0.1759(2) 0.33415(8) 0.0322(5) Uani 1 1 d . . . . .
F4 F 0.54248(15) 0.2685(3) 0.26082(10) 0.0422(6) Uani 1 1 d . . . . .
O1 O 0.59103(15) 0.6036(2) 0.37966(9) 0.0206(4) Uani 1 1 d . . . . .
N2 N 0.46145(17) 0.2350(3) 0.50422(9) 0.0131(5) Uani 1 1 d . . . . .
O2 O 0.83291(16) 0.3583(3) 0.52145(10) 0.0267(5) Uani 1 1 d . . . . .
N3 N 0.67663(17) 0.2425(3) 0.53425(10) 0.0150(5) Uani 1 1 d . . . . .
N1 N 0.48501(17) 0.4295(2) 0.41528(9) 0.0132(5) Uani 1 1 d . . . . .
N4 N 0.75710(19) 0.3989(3) 0.39972(11) 0.0212(5) Uani 1 1 d . . . . .
C12 C 0.7442(2) 0.1148(3) 0.61323(12) 0.0161(6) Uani 1 1 d . . . . .
C6 C 0.3607(2) 0.2388(3) 0.48081(12) 0.0139(5) Uani 1 1 d . . . . .
C29 C 0.9370(2) 0.3975(3) 0.38503(12) 0.0182(6) Uani 1 1 d . . . . .
H29A H 0.949778 0.471308 0.414059 0.027 Uiso 1 1 calc R U . . .
H29B H 0.986471 0.409111 0.357471 0.027 Uiso 1 1 calc R U . . .
H29C H 0.944836 0.301361 0.401911 0.027 Uiso 1 1 calc R U . . .
C9 C 0.4650(2) 0.1399(3) 0.54770(12) 0.0135(5) Uani 1 1 d . . . . .
C7 C 0.2973(2) 0.1461(3) 0.51241(12) 0.0158(6) Uani 1 1 d . . . . .
C4 C 0.3842(2) 0.4051(3) 0.40361(11) 0.0144(5) Uani 1 1 d . . . . .
C5 C 0.3250(2) 0.3143(3) 0.43376(12) 0.0159(6) Uani 1 1 d . . . . .
H5 H 0.254262 0.303838 0.420642 0.019 Uiso 1 1 calc R U . . .
C20 C 0.3348(2) -0.0129(3) 0.59974(12) 0.0175(6) Uani 1 1 d . . . . .
H20A H 0.388947 -0.087912 0.605688 0.021 Uiso 1 1 calc R U . . .
H20B H 0.268862 -0.062231 0.587954 0.021 Uiso 1 1 calc R U . . .
C14 C 0.7853(2) 0.2741(3) 0.54709(12) 0.0175(6) Uani 1 1 d . . . . .
C11 C 0.6518(2) 0.1507(3) 0.57392(12) 0.0145(6) Uani 1 1 d . . . . .
C8 C 0.3605(2) 0.0861(3) 0.55402(12) 0.0149(6) Uani 1 1 d . . . . .
C2 C 0.4150(2) 0.5742(3) 0.33857(12) 0.0166(6) Uani 1 1 d . . . . .
C13 C 0.8241(2) 0.1886(3) 0.59731(12) 0.0167(6) Uani 1 1 d . . . . .
C3 C 0.3393(2) 0.4907(3) 0.35482(12) 0.0166(6) Uani 1 1 d . . . . .
C10 C 0.5539(2) 0.0978(3) 0.58014(12) 0.0151(6) Uani 1 1 d . . . . .
H10 H 0.547505 0.028255 0.608513 0.018 Uiso 1 1 calc R U . . .
C24 C 0.9956(2) 0.0604(4) 0.60946(13) 0.0232(7) Uani 1 1 d . . . . .
H24A H 0.995665 0.049393 0.569070 0.035 Uiso 1 1 calc R U . . .
H24B H 0.963841 -0.024803 0.624688 0.035 Uiso 1 1 calc R U . . .
H24C H 1.066611 0.070123 0.626698 0.035 Uiso 1 1 calc R U . . .
C18 C 0.1829(2) 0.1308(3) 0.49871(13) 0.0187(6) Uani 1 1 d . . . . .
H18A H 0.158911 0.045888 0.518728 0.022 Uiso 1 1 calc R U . . .
H18B H 0.167755 0.112593 0.458263 0.022 Uiso 1 1 calc R U . . .
C17 C 0.2299(2) 0.4773(3) 0.33092(12) 0.0208(6) Uani 1 1 d . . . . .
H17A H 0.218394 0.381126 0.314463 0.031 Uiso 1 1 calc R U . . .
H17B H 0.214597 0.550996 0.302098 0.031 Uiso 1 1 calc R U . . .
H17C H 0.184697 0.490907 0.360490 0.031 Uiso 1 1 calc R U . . .
C22 C 0.7419(2) 0.0158(3) 0.66199(12) 0.0216(6) Uani 1 1 d . . . . .
H22A H 0.684979 0.043088 0.683304 0.032 Uiso 1 1 calc R U . . .
H22B H 0.807147 0.023145 0.685882 0.032 Uiso 1 1 calc R U . . .
H22C H 0.732118 -0.083856 0.648754 0.032 Uiso 1 1 calc R U . . .
C25 C 0.6963(2) 0.3881(3) 0.43099(13) 0.0194(6) Uani 1 1 d . . . . .
C26 C 0.8277(2) 0.4144(4) 0.35647(13) 0.0225(7) Uani 1 1 d . . . . .
C23 C 0.9345(2) 0.1949(3) 0.62180(13) 0.0203(6) Uani 1 1 d . . . . .
H23A H 0.936734 0.207012 0.662670 0.024 Uiso 1 1 calc R U . . .
H23B H 0.967596 0.280536 0.606761 0.024 Uiso 1 1 calc R U . . .
C15 C 0.4151(2) 0.6784(3) 0.29129(13) 0.0209(6) Uani 1 1 d . . . . .
H15A H 0.439255 0.773771 0.305927 0.025 Uiso 1 1 calc R U . . .
H15B H 0.343873 0.690206 0.273376 0.025 Uiso 1 1 calc R U . . .
C1 C 0.5093(2) 0.5429(3) 0.37706(11) 0.0149(6) Uani 1 1 d . . . . .
C16 C 0.4842(3) 0.6279(4) 0.24786(13) 0.0263(7) Uani 1 1 d . . . . .
H16A H 0.478015 0.695083 0.216288 0.039 Uiso 1 1 calc R U . . .
H16B H 0.463002 0.531112 0.234847 0.039 Uiso 1 1 calc R U . . .
H16C H 0.555856 0.625199 0.264536 0.039 Uiso 1 1 calc R U . . .
C19 C 0.1229(2) 0.2642(4) 0.51431(14) 0.0241(7) Uani 1 1 d . . . . .
H19A H 0.145860 0.348691 0.494480 0.036 Uiso 1 1 calc R U . . .
H19B H 0.135192 0.280629 0.554577 0.036 Uiso 1 1 calc R U . . .
H19C H 0.049126 0.248772 0.503873 0.036 Uiso 1 1 calc R U . . .
C21 C 0.3258(2) 0.0654(4) 0.65480(13) 0.0235(7) Uani 1 1 d . . . . .
H21A H 0.268645 0.134455 0.650002 0.035 Uiso 1 1 calc R U . . .
H21B H 0.390048 0.117164 0.666131 0.035 Uiso 1 1 calc R U . . .
H21C H 0.312872 -0.005131 0.683543 0.035 Uiso 1 1 calc R U . . .
C27 C 0.7984(3) 0.2987(4) 0.31281(15) 0.0327(8) Uani 1 1 d . . . . .
H27A H 0.804352 0.203147 0.330353 0.049 Uiso 1 1 calc R U . . .
H27B H 0.844809 0.304299 0.283442 0.049 Uiso 1 1 calc R U . . .
H27C H 0.727341 0.314139 0.296565 0.049 Uiso 1 1 calc R U . . .
C28 C 0.8114(3) 0.5641(4) 0.33035(14) 0.0288(7) Uani 1 1 d . . . . .
H28A H 0.740672 0.571981 0.312552 0.043 Uiso 1 1 calc R U . . .
H28B H 0.859787 0.578236 0.302373 0.043 Uiso 1 1 calc R U . . .
H28C H 0.823304 0.637991 0.359382 0.043 Uiso 1 1 calc R U . . .
B1 B 0.4629(3) 0.1849(4) 0.27641(15) 0.0204(7) Uani 1 1 d . . . . .

loop_
_atom_site_aniso_label
_atom_site_aniso_U_11
_atom_site_aniso_U_22
_atom_site_aniso_U_33
_atom_site_aniso_U_23
_atom_site_aniso_U_13
_atom_site_aniso_U_12
Pt1 0.01088(6) 0.01354(6) 0.01558(6) 0.00025(4) 0.00237(4) -0.00153(4)
F2 0.0223(9) 0.0284(10) 0.0286(10) 0.0010(8) -0.0029(8) 0.0061(8)
F3 0.0313(11) 0.0320(11) 0.0416(12) -0.0125(9) -0.0047(9) 0.0097(9)
F1 0.0411(12) 0.0352(11) 0.0191(9) 0.0005(8) -0.0014(8) 0.0044(9)
F4 0.0264(11) 0.0471(13) 0.0527(14) 0.0204(11) 0.0016(10) -0.0103(10)
O1 0.0176(10) 0.0207(11) 0.0237(11) 0.0034(9) 0.0030(8) -0.0042(9)
N2 0.0118(11) 0.0164(12) 0.0112(11) -0.0018(9) 0.0024(9) -0.0001(9)
O2 0.0183(11) 0.0343(13) 0.0269(12) 0.0083(10) -0.0001(9) -0.0093(9)
N3 0.0130(11) 0.0157(12) 0.0165(12) -0.0013(10) 0.0019(9) -0.0012(9)
N1 0.0139(11) 0.0130(11) 0.0132(11) 0.0001(9) 0.0043(9) -0.0011(9)
N4 0.0187(12) 0.0220(13) 0.0237(13) 0.0028(11) 0.0056(11) -0.0013(10)
C12 0.0147(13) 0.0166(14) 0.0172(14) -0.0029(11) 0.0018(11) 0.0025(11)
C6 0.0121(13) 0.0144(13) 0.0160(13) -0.0037(11) 0.0055(10) -0.0019(10)
C29 0.0128(13) 0.0219(15) 0.0205(15) 0.0008(12) 0.0039(11) -0.0021(11)
C9 0.0146(13) 0.0118(13) 0.0147(13) -0.0039(11) 0.0045(11) -0.0023(10)
C7 0.0157(13) 0.0152(14) 0.0175(14) -0.0024(11) 0.0057(11) -0.0036(11)
C4 0.0140(13) 0.0162(14) 0.0134(13) -0.0029(11) 0.0031(10) 0.0011(11)
C5 0.0109(12) 0.0197(15) 0.0176(14) -0.0020(12) 0.0032(11) -0.0018(11)
C20 0.0132(13) 0.0177(14) 0.0218(14) 0.0006(12) 0.0028(11) -0.0032(11)
C14 0.0149(14) 0.0194(14) 0.0181(14) -0.0036(12) 0.0013(11) 0.0001(11)
C11 0.0164(13) 0.0135(13) 0.0136(13) -0.0024(11) 0.0011(11) 0.0006(11)
C8 0.0153(13) 0.0150(14) 0.0150(13) -0.0027(11) 0.0046(11) -0.0009(11)
C2 0.0181(14) 0.0153(14) 0.0163(14) -0.0018(11) 0.0018(11) 0.0015(11)
C13 0.0146(13) 0.0172(14) 0.0181(14) -0.0041(12) 0.0006(11) 0.0006(11)
C3 0.0169(13) 0.0169(14) 0.0160(13) -0.0007(12) 0.0021(11) 0.0014(11)
C10 0.0161(13) 0.0152(14) 0.0142(13) 0.0013(11) 0.0028(11) 0.0001(11)
C24 0.0135(14) 0.0306(17) 0.0252(16) 0.0020(14) 0.0006(12) -0.0020(12)
C18 0.0146(14) 0.0231(15) 0.0186(14) 0.0002(12) 0.0038(11) -0.0051(12)
C17 0.0158(14) 0.0258(16) 0.0202(15) 0.0048(13) -0.0005(11) -0.0001(12)
C22 0.0174(14) 0.0247(16) 0.0221(15) 0.0054(13) -0.0004(11) 0.0010(12)
C25 0.0177(14) 0.0201(15) 0.0202(15) 0.0001(12) 0.0009(12) 0.0017(12)
C26 0.0199(15) 0.0270(17) 0.0218(16) 0.0007(13) 0.0076(12) -0.0002(13)
C23 0.0134(14) 0.0266(16) 0.0205(15) -0.0011(13) -0.0008(11) -0.0021(12)
C15 0.0218(15) 0.0193(15) 0.0214(15) 0.0044(13) 0.0005(12) -0.0020(12)
C1 0.0176(14) 0.0142(13) 0.0135(13) -0.0017(11) 0.0036(11) 0.0004(11)
C16 0.0263(16) 0.0336(18) 0.0189(15) 0.0073(14) 0.0027(13) -0.0053(14)
C19 0.0157(14) 0.0289(17) 0.0289(17) 0.0035(14) 0.0079(13) 0.0019(13)
C21 0.0265(16) 0.0250(16) 0.0198(15) 0.0015(13) 0.0064(13) -0.0032(13)
C27 0.0314(18) 0.040(2) 0.0284(18) -0.0127(16) 0.0126(15) -0.0141(15)
C28 0.0284(17) 0.0296(18) 0.0298(18) 0.0037(15) 0.0101(14) 0.0001(14)
B1 0.0195(16) 0.0212(17) 0.0199(17) 0.0016(14) -0.0001(13) -0.0012(13)

loop_
_atom_type_symbol
_atom_type_description
_atom_type_scat_dispersion_real
_atom_type_scat_dispersion_imag
_atom_type_scat_source
C C 0.0033 0.0016 'International Tables Vol C Tables 4.2.6.8 and 6.1.1.4'
H H 0.0000 0.0000 'International Tables Vol C Tables 4.2.6.8 and 6.1.1.4'
B B 0.0013 0.0007 'International Tables Vol C Tables 4.2.6.8 and 6.1.1.4'
F F 0.0171 0.0103 'International Tables Vol C Tables 4.2.6.8 and 6.1.1.4'
N N 0.0061 0.0033 'International Tables Vol C Tables 4.2.6.8 and 6.1.1.4'
O O 0.0106 0.0060 'International Tables Vol C Tables 4.2.6.8 and 6.1.1.4'
Pt Pt -1.7033 8.3905 'International Tables Vol C Tables 4.2.6.8 and 6.1.1.4'

loop_
_geom_angle_atom_site_label_1
_geom_angle_atom_site_label_2
_geom_angle_atom_site_label_3
_geom_angle
_geom_angle_site_symmetry_1
_geom_angle_site_symmetry_3
_geom_angle_publ_flag
N3 Pt1 N2 89.06(9) . . ?
N1 Pt1 N2 89.83(9) . . ?
N1 Pt1 N3 175.80(9) . . ?
C25 Pt1 N2 167.55(11) . . ?
C25 Pt1 N3 92.85(11) . . ?
C25 Pt1 N1 89.10(11) . . ?
C6 N2 Pt1 125.57(19) . . ?
C9 N2 Pt1 127.29(18) . . ?
C9 N2 C6 106.6(2) . . ?
C14 N3 Pt1 126.02(19) . . ?
C11 N3 Pt1 127.71(19) . . ?
C11 N3 C14 106.1(2) . . ?
C4 N1 Pt1 127.61(19) . . ?
C4 N1 C1 105.2(2) . . ?
C1 N1 Pt1 127.15(18) . . ?
C25 N4 C26 175.5(3) . . ?
C11 C12 C22 123.8(3) . . ?
C13 C12 C11 107.8(3) . . ?
C13 C12 C22 128.4(3) . . ?
N2 C6 C7 109.9(2) . . ?
C5 C6 N2 125.5(3) . . ?
C5 C6 C7 124.6(3) . . ?
H29A C29 H29B 109.5 . . ?
H29A C29 H29C 109.5 . . ?
H29B C29 H29C 109.5 . . ?
C26 C29 H29A 109.5 . . ?
C26 C29 H29B 109.5 . . ?
C26 C29 H29C 109.5 . . ?
N2 C9 C8 109.8(2) . . ?
N2 C9 C10 125.0(2) . . ?
C10 C9 C8 125.2(3) . . ?
C6 C7 C18 123.0(3) . . ?
C8 C7 C6 107.1(2) . . ?
C8 C7 C18 129.9(3) . . ?
N1 C4 C5 125.3(3) . . ?
N1 C4 C3 112.0(2) . . ?
C5 C4 C3 122.7(2) . . ?
C6 C5 C4 125.4(3) . . ?
C6 C5 H5 117.3 . . ?
C4 C5 H5 117.3 . . ?
H20A C20 H20B 107.8 . . ?
C8 C20 H20A 109.0 . . ?
C8 C20 H20B 109.0 . . ?
C8 C20 C21 113.1(2) . . ?
C21 C20 H20A 109.0 . . ?
C21 C20 H20B 109.0 . . ?
O2 C14 N3 124.4(3) . . ?
O2 C14 C13 127.6(3) . . ?
N3 C14 C13 108.0(2) . . ?
N3 C11 C12 110.8(2) . . ?
N3 C11 C10 126.2(3) . . ?
C10 C11 C12 123.0(3) . . ?
C9 C8 C20 124.2(2) . . ?
C7 C8 C9 106.5(2) . . ?
C7 C8 C20 129.2(3) . . ?
C3 C2 C15 130.8(3) . . ?
C3 C2 C1 106.9(2) . . ?
C1 C2 C15 122.3(3) . . ?
C12 C13 C14 107.2(2) . . ?
C12 C13 C23 130.7(3) . . ?
C14 C13 C23 122.0(3) . . ?
C4 C3 C17 123.0(3) . . ?
C2 C3 C4 107.2(2) . . ?
C2 C3 C17 129.8(3) . . ?
C9 C10 C11 124.4(3) . . ?
C9 C10 H10 117.8 . . ?
C11 C10 H10 117.8 . . ?
H24A C24 H24B 109.5 . . ?
H24A C24 H24C 109.5 . . ?
H24B C24 H24C 109.5 . . ?
C23 C24 H24A 109.5 . . ?
C23 C24 H24B 109.5 . . ?
C23 C24 H24C 109.5 . . ?
C7 C18 H18A 109.0 . . ?
C7 C18 H18B 109.0 . . ?
C7 C18 C19 113.1(2) . . ?
H18A C18 H18B 107.8 . . ?
C19 C18 H18A 109.0 . . ?
C19 C18 H18B 109.0 . . ?
C3 C17 H17A 109.5 . . ?
C3 C17 H17B 109.5 . . ?
C3 C17 H17C 109.5 . . ?
H17A C17 H17B 109.5 . . ?
H17A C17 H17C 109.5 . . ?
H17B C17 H17C 109.5 . . ?
C12 C22 H22A 109.5 . . ?
C12 C22 H22B 109.5 . . ?
C12 C22 H22C 109.5 . . ?
H22A C22 H22B 109.5 . . ?
H22A C22 H22C 109.5 . . ?
H22B C22 H22C 109.5 . . ?
N4 C25 Pt1 166.3(3) . . ?
N4 C26 C29 107.2(2) . . ?
N4 C26 C27 106.9(3) . . ?
N4 C26 C28 108.1(3) . . ?
C29 C26 C28 111.3(3) . . ?
C27 C26 C29 113.3(3) . . ?
C27 C26 C28 109.8(3) . . ?
C13 C23 C24 113.1(2) . . ?
C13 C23 H23A 109.0 . . ?
C13 C23 H23B 109.0 . . ?
C24 C23 H23A 109.0 . . ?
C24 C23 H23B 109.0 . . ?
H23A C23 H23B 107.8 . . ?
C2 C15 H15A 109.2 . . ?
C2 C15 H15B 109.2 . . ?
C2 C15 C16 112.0(3) . . ?
H15A C15 H15B 107.9 . . ?
C16 C15 H15A 109.2 . . ?
C16 C15 H15B 109.2 . . ?
O1 C1 N1 123.7(3) . . ?
O1 C1 C2 127.8(3) . . ?
N1 C1 C2 108.4(2) . . ?
C15 C16 H16A 109.5 . . ?
C15 C16 H16B 109.5 . . ?
C15 C16 H16C 109.5 . . ?
H16A C16 H16B 109.5 . . ?
H16A C16 H16C 109.5 . . ?
H16B C16 H16C 109.5 . . ?
C18 C19 H19A 109.5 . . ?
C18 C19 H19B 109.5 . . ?
C18 C19 H19C 109.5 . . ?
H19A C19 H19B 109.5 . . ?
H19A C19 H19C 109.5 . . ?
H19B C19 H19C 109.5 . . ?
C20 C21 H21A 109.5 . . ?
C20 C21 H21B 109.5 . . ?
C20 C21 H21C 109.5 . . ?
H21A C21 H21B 109.5 . . ?
H21A C21 H21C 109.5 . . ?
H21B C21 H21C 109.5 . . ?
C26 C27 H27A 109.5 . . ?
C26 C27 H27B 109.5 . . ?
C26 C27 H27C 109.5 . . ?
H27A C27 H27B 109.5 . . ?
H27A C27 H27C 109.5 . . ?
H27B C27 H27C 109.5 . . ?
C26 C28 H28A 109.5 . . ?
C26 C28 H28B 109.5 . . ?
C26 C28 H28C 109.5 . . ?
H28A C28 H28B 109.5 . . ?
H28A C28 H28C 109.5 . . ?
H28B C28 H28C 109.5 . . ?
F3 B1 F2 109.4(3) . . ?
F1 B1 F2 109.0(3) . . ?
F1 B1 F3 108.8(3) . . ?
F4 B1 F2 109.8(3) . . ?
F4 B1 F3 109.4(3) . . ?
F4 B1 F1 110.4(3) . . ?

loop_
_geom_bond_atom_site_label_1
_geom_bond_atom_site_label_2
_geom_bond_distance
_geom_bond_site_symmetry_2
_geom_bond_publ_flag
Pt1 N2 2.027(2) . ?
Pt1 N3 2.006(2) . ?
Pt1 N1 1.998(2) . ?
Pt1 C25 1.952(3) . ?
F2 B1 1.400(4) . ?
F3 B1 1.394(4) . ?
F1 B1 1.390(4) . ?
F4 B1 1.378(4) . ?
O1 C1 1.202(3) . ?
N2 C6 1.377(4) . ?
N2 C9 1.367(4) . ?
O2 C14 1.207(4) . ?
N3 C14 1.450(4) . ?
N3 C11 1.345(4) . ?
N1 C4 1.336(4) . ?
N1 C1 1.454(4) . ?
N4 C25 1.155(4) . ?
N4 C26 1.470(4) . ?
C12 C11 1.493(4) . ?
C12 C13 1.336(4) . ?
C12 C22 1.494(4) . ?
C6 C7 1.461(4) . ?
C6 C5 1.373(4) . ?
C29 H29A 0.9800 . ?
C29 H29B 0.9800 . ?
C29 H29C 0.9800 . ?
C29 C26 1.526(4) . ?
C9 C8 1.474(4) . ?
C9 C10 1.387(4) . ?
C7 C8 1.351(4) . ?
C7 C18 1.503(4) . ?
C4 C5 1.396(4) . ?
C4 C3 1.488(4) . ?
C5 H5 0.9500 . ?
C20 H20A 0.9900 . ?
C20 H20B 0.9900 . ?
C20 C8 1.499(4) . ?
C20 C21 1.529(4) . ?
C14 C13 1.491(4) . ?
C11 C10 1.391(4) . ?
C2 C3 1.344(4) . ?
C2 C15 1.494(4) . ?
C2 C1 1.491(4) . ?
C13 C23 1.501(4) . ?
C3 C17 1.489(4) . ?
C10 H10 0.9500 . ?
C24 H24A 0.9800 . ?
C24 H24B 0.9800 . ?
C24 H24C 0.9800 . ?
C24 C23 1.525(4) . ?
C18 H18A 0.9900 . ?
C18 H18B 0.9900 . ?
C18 C19 1.530(4) . ?
C17 H17A 0.9800 . ?
C17 H17B 0.9800 . ?
C17 H17C 0.9800 . ?
C22 H22A 0.9800 . ?
C22 H22B 0.9800 . ?
C22 H22C 0.9800 . ?
C26 C27 1.523(5) . ?
C26 C28 1.527(5) . ?
C23 H23A 0.9900 . ?
C23 H23B 0.9900 . ?
C15 H15A 0.9900 . ?
C15 H15B 0.9900 . ?
C15 C16 1.525(4) . ?
C16 H16A 0.9800 . ?
C16 H16B 0.9800 . ?
C16 H16C 0.9800 . ?
C19 H19A 0.9800 . ?
C19 H19B 0.9800 . ?
C19 H19C 0.9800 . ?
C21 H21A 0.9800 . ?
C21 H21B 0.9800 . ?
C21 H21C 0.9800 . ?
C27 H27A 0.9800 . ?
C27 H27B 0.9800 . ?
C27 H27C 0.9800 . ?
C28 H28A 0.9800 . ?
C28 H28B 0.9800 . ?
C28 H28C 0.9800 . ?

loop_
_geom_torsion_atom_site_label_1
_geom_torsion_atom_site_label_2
_geom_torsion_atom_site_label_3
_geom_torsion_atom_site_label_4
_geom_torsion
_geom_torsion_site_symmetry_1
_geom_torsion_site_symmetry_2
_geom_torsion_site_symmetry_3
_geom_torsion_site_symmetry_4
_geom_torsion_publ_flag
Pt1 N2 C6 C7 174.54(18) . . . . ?
Pt1 N2 C6 C5 -3.5(4) . . . . ?
Pt1 N2 C9 C8 -175.01(18) . . . . ?
Pt1 N2 C9 C10 3.6(4) . . . . ?
Pt1 N3 C14 O2 -0.5(4) . . . . ?
Pt1 N3 C14 C13 177.81(18) . . . . ?
Pt1 N3 C11 C12 -177.82(18) . . . . ?
Pt1 N3 C11 C10 0.0(4) . . . . ?
Pt1 N1 C4 C5 6.9(4) . . . . ?
Pt1 N1 C4 C3 -174.99(18) . . . . ?
Pt1 N1 C1 O1 -8.7(4) . . . . ?
Pt1 N1 C1 C2 175.00(18) . . . . ?
N2 C6 C7 C8 -0.7(3) . . . . ?
N2 C6 C7 C18 177.8(3) . . . . ?
N2 C6 C5 C4 -3.4(5) . . . . ?
N2 C9 C8 C7 2.6(3) . . . . ?
N2 C9 C8 C20 -176.1(3) . . . . ?
N2 C9 C10 C11 2.2(5) . . . . ?
O2 C14 C13 C12 177.3(3) . . . . ?
O2 C14 C13 C23 -2.2(5) . . . . ?
N3 C14 C13 C12 -1.0(3) . . . . ?
N3 C14 C13 C23 179.5(3) . . . . ?
N3 C11 C10 C9 -4.2(5) . . . . ?
N1 C4 C5 C6 1.7(5) . . . . ?
N1 C4 C3 C2 -3.0(3) . . . . ?
N1 C4 C3 C17 176.2(3) . . . . ?
C12 C11 C10 C9 173.4(3) . . . . ?
C12 C13 C23 C24 75.2(4) . . . . ?
C6 N2 C9 C8 -3.0(3) . . . . ?
C6 N2 C9 C10 175.6(3) . . . . ?
C6 C7 C8 C9 -1.0(3) . . . . ?
C6 C7 C8 C20 177.5(3) . . . . ?
C6 C7 C18 C19 -72.9(4) . . . . ?
C9 N2 C6 C7 2.3(3) . . . . ?
C9 N2 C6 C5 -175.7(3) . . . . ?
C7 C6 C5 C4 178.9(3) . . . . ?
C4 N1 C1 O1 171.6(3) . . . . ?
C4 N1 C1 C2 -4.8(3) . . . . ?
C5 C6 C7 C8 177.3(3) . . . . ?
C5 C6 C7 C18 -4.2(4) . . . . ?
C5 C4 C3 C2 175.2(3) . . . . ?
C5 C4 C3 C17 -5.6(4) . . . . ?
C14 N3 C11 C12 -1.9(3) . . . . ?
C14 N3 C11 C10 176.0(3) . . . . ?
C14 C13 C23 C24 -105.4(3) . . . . ?
C11 N3 C14 O2 -176.6(3) . . . . ?
C11 N3 C14 C13 1.8(3) . . . . ?
C11 C12 C13 C14 -0.1(3) . . . . ?
C11 C12 C13 C23 179.3(3) . . . . ?
C8 C9 C10 C11 -179.4(3) . . . . ?
C8 C7 C18 C19 105.3(4) . . . . ?
C13 C12 C11 N3 1.3(3) . . . . ?
C13 C12 C11 C10 -176.6(3) . . . . ?
C3 C4 C5 C6 -176.2(3) . . . . ?
C3 C2 C15 C16 -113.9(4) . . . . ?
C3 C2 C1 O1 -173.1(3) . . . . ?
C3 C2 C1 N1 3.0(3) . . . . ?
C10 C9 C8 C7 -176.0(3) . . . . ?
C10 C9 C8 C20 5.3(4) . . . . ?
C18 C7 C8 C9 -179.4(3) . . . . ?
C18 C7 C8 C20 -0.9(5) . . . . ?
C22 C12 C11 N3 179.8(3) . . . . ?
C22 C12 C11 C10 1.9(4) . . . . ?
C22 C12 C13 C14 -178.5(3) . . . . ?
C22 C12 C13 C23 0.9(5) . . . . ?
C15 C2 C3 C4 178.2(3) . . . . ?
C15 C2 C3 C17 -1.0(5) . . . . ?
C15 C2 C1 O1 8.3(5) . . . . ?
C15 C2 C1 N1 -175.6(2) . . . . ?
C1 N1 C4 C5 -173.4(3) . . . . ?
C1 N1 C4 C3 4.8(3) . . . . ?
C1 C2 C3 C4 -0.2(3) . . . . ?
C1 C2 C3 C17 -179.4(3) . . . . ?
C1 C2 C15 C16 64.3(4) . . . . ?
C21 C20 C8 C9 79.7(3) . . . . ?
C21 C20 C8 C7 -98.6(4) . . . . ?
